data_9005529
loop_
_publ_author_name
'Schingaro, E.'
'Scordari, F.'
'Ventruti, G.'

_publ_section_title
;
 Trioctahedral micas-1M from Mt. Vulture (Italy): Structural
 disorder and crystal chemistry
 Sample: LC7N
;
_journal_name_full 'European Journal of Mineralogy'
_journal_page_first 1057
_journal_page_last 1069
_journal_paper_doi 10.1127/0935-1221/2001/0013-1057
_journal_volume 13
_journal_year 2001
_chemical_compound_source 'Mt. Vulture, Italy'
_chemical_formula_sum
;Al1.37 Ba0.045 F0.18 Fe1.12 H1.59 K0.86 Li0.23 Mg1.44 Mn0.01 Na0.05 O11.82
 Si2.59 Ti0.23
;
_chemical_name_mineral Phlogopite-1M
_space_group_IT_number 12
_symmetry_space_group_name_Hall '-C 2y'
_symmetry_space_group_name_H-M 'C 1 2/m 1'
_cell_angle_alpha 90
_cell_angle_beta 100.12
_cell_angle_gamma 90
_cell_formula_units_Z 2
_cell_length_a 5.346
_cell_length_b 9.258
_cell_length_c 10.208
_cell_volume 497.367
_database_code_amcsd 0006917
_exptl_crystal_density_diffrn 3.042
_cod_original_formula_sum
;K.86 Na.05 Ba.045 Mg1.44 Fe1.12 Ti.23 Mn.01 Li.23 Si2.59 Al1.37 O11.82 F.18
 H1.59
;
_cod_database_code 9005529

loop_
_space_group_symop_operation_xyz
x,y,z
1/2+x,1/2+y,z
x,-y,z
1/2+x,1/2-y,z
-x,y,-z
1/2-x,1/2+y,-z
-x,-y,-z
1/2-x,1/2-y,-z

loop_
_atom_site_aniso_label
_atom_site_aniso_U_11
_atom_site_aniso_U_22
_atom_site_aniso_U_33
_atom_site_aniso_U_12
_atom_site_aniso_U_13
_atom_site_aniso_U_23
K 0.03700 0.03500 0.04200 0.00000 0.00900 0.00000
Na 0.03700 0.03500 0.04200 0.00000 0.00900 0.00000
Ba 0.03700 0.03500 0.04200 0.00000 0.00900 0.00000
MgM2 0.01190 0.01630 0.02060 0.00000 0.00360 0.00000
FeM2 0.01190 0.01630 0.02060 0.00000 0.00360 0.00000
TiM2 0.01190 0.01630 0.02060 0.00000 0.00360 0.00000
MnM1 0.01400 0.01120 0.02200 0.00000 0.00560 0.00000
LiM1 0.01400 0.01120 0.02200 0.00000 0.00560 0.00000
MgM1 0.01400 0.01120 0.02200 0.00000 0.00560 0.00000
FeM1 0.01400 0.01120 0.02200 0.00000 0.00560 0.00000
SiT 0.01380 0.01360 0.02100 -0.00060 0.00430 0.00010
AlT 0.01380 0.01360 0.02100 -0.00060 0.00430 0.00010
FeT 0.01380 0.01360 0.02100 -0.00060 0.00430 0.00010
O1 0.02300 0.02800 0.02500 -0.00600 0.00600 -0.00300
O2 0.03200 0.01800 0.02600 0.00000 0.00300 0.00000
O3 0.01800 0.01600 0.01900 -0.00100 0.00400 0.00000
O-H 0.01600 0.02000 0.01600 0.00000 0.00300 0.00000
F 0.01600 0.02000 0.01600 0.00000 0.00300 0.00000
O 0.01600 0.02000 0.01600 0.00000 0.00300 0.00000

loop_
_atom_site_label
_atom_site_fract_x
_atom_site_fract_y
_atom_site_fract_z
_atom_site_occupancy
_atom_site_U_iso_or_equiv
_atom_site_type_symbol
_atom_site_attached_hydrogens
K 0.00000 0.00000 0.00000 0.86000 0.03740 K 0
Na 0.00000 0.00000 0.00000 0.05000 0.03740 Na 0
Ba 0.00000 0.00000 0.00000 0.04500 0.03740 Ba 0
MgM2 0.00000 0.83580 0.50000 0.59500 0.01570 Mg 0
FeM2 0.00000 0.83580 0.50000 0.29000 0.01570 Fe 0
TiM2 0.00000 0.83580 0.50000 0.11500 0.01570 Ti 0
MnM1 0.00000 0.50000 0.50000 0.01000 0.01470 Mn 0
LiM1 0.00000 0.50000 0.50000 0.23000 0.01470 Li 0
MgM1 0.00000 0.50000 0.50000 0.25000 0.01470 Mg 0
FeM1 0.00000 0.50000 0.50000 0.50000 0.01470 Fe 0
SiT 0.57460 0.16700 0.22490 0.64750 0.01560 Si 0
AlT 0.57460 0.16700 0.22490 0.34250 0.01560 Al 0
FeT 0.57460 0.16700 0.22490 0.01000 0.01560 Fe 0
O1 0.82620 0.22950 0.16720 1.00000 0.02740 O 0
O2 0.51520 0.00000 0.16880 1.00000 0.02460 O 0
O3 0.63070 0.16780 0.39110 1.00000 0.01760 O 0
O-H 0.13150 0.00000 0.39880 0.79500 0.01710 O 1
F 0.13150 0.00000 0.39880 0.09000 0.01710 F 0
O 0.13150 0.00000 0.39880 0.11500 0.01710 O 0

loop_
_cod_changelog_entry_id
_cod_changelog_entry_author
_cod_changelog_entry_date
_cod_changelog_entry_text
1
;cod-tools version 3.8.0
Id: cif_guess_AMCSD_atom_types 9581 2023-05-17 12:35:41Z saulius
;
2023-05-18T11:39:24+03:00
;Derived atom types and hydrogen counts
from atom names that follow the AMCSD naming convention
(Wat == water, O-H == hydroxyl).
;
2
;cod-tools version 3.10.1
Id: cif_fix_AMCSD_aniso_labels 10200 2024-08-01 14:09:44Z saulius
;
2024-08-02T12:20:58+03:00
;Changed the following '_atom_site_aniso_label' values:
'OH' -> 'O-H'
;

loop_
_cod_related_entry_id
_cod_related_entry_database
_cod_related_entry_code
1 AMCSD 0006917
